data_7003366
loop_
_publ_author_name
'Pugh, David'
'Boyle, Aimee'
'Danopoulos, Andreas A.'

_publ_section_title
;
 &#x2018;Pincer&#x2019; pyridine dicarbene complexes of nickel and
 their derivatives. Unusual ring opening of a coordinated
 imidazol-2-ylidene
;
_journal_issue 8
_journal_name_full 'Dalton Transactions'
_journal_page_first 1087
_journal_page_last 1094
_journal_paper_doi 10.1039/b715769j
_journal_year 2008
_chemical_formula_moiety 'C41 H49 F6 N5 Ni O7 S2, 2(C4 H8 O)'
_chemical_formula_sum 'C49 H65 F6 N5 Ni O9 S2'
_chemical_formula_weight 1104.89
_chemical_name_systematic
;
?
;
_space_group_IT_number 15
_symmetry_cell_setting monoclinic
_symmetry_space_group_name_Hall '-C 2yc'
_symmetry_space_group_name_H-M 'C 1 2/c 1'
_atom_sites_solution_hydrogens geom
_atom_sites_solution_primary direct
_atom_sites_solution_secondary difmap
_audit_creation_method SHELXL-97
_cell_angle_alpha 90.00
_cell_angle_beta 125.520(4)
_cell_angle_gamma 90.00
_cell_formula_units_Z 4
_cell_length_a 22.7194(19)
_cell_length_b 25.510(3)
_cell_length_c 14.1716(13)
_cell_measurement_reflns_used 6193
_cell_measurement_temperature 120(2)
_cell_measurement_theta_max 27.48
_cell_measurement_theta_min 2.91
_cell_volume 6685.0(12)
_computing_cell_refinement 'DENZO (Otwinowski & Minor, 1997) & COLLECT (Hooft, R.W.W., 1998)'
_computing_data_collection 'COLLECT (Hooft, R.W.W., 1998)'
_computing_data_reduction 'DENZO (Otwinowski & Minor, 1997) & COLLECT (Hooft, R.W.W., 1998)'
_computing_molecular_graphics 'ORTEP-III (Farrugia, 1997)'
_computing_publication_material 'enCIFer (2004)'
_computing_structure_refinement 'SHELXL-97 (Sheldrick, 1997)'
_computing_structure_solution 'SIR-92 (Altomare, 1992)'
_diffrn_ambient_temperature 120(2)
_diffrn_detector_area_resol_mean 9.091
_diffrn_measured_fraction_theta_full 0.988
_diffrn_measured_fraction_theta_max 0.986
_diffrn_measurement_device_type 'Bruker-Nonius 95mm CCD camera on \k-goniostat'
_diffrn_measurement_method '\f & \w scans'
_diffrn_radiation_monochromator '10cm confocal mirrors'
_diffrn_radiation_source 'Bruker-Nonius FR591 rotating anode'
_diffrn_radiation_type MoK\a
_diffrn_radiation_wavelength 0.71073
_diffrn_reflns_av_R_equivalents 0.0715
_diffrn_reflns_av_sigmaI/netI 0.0913
_diffrn_reflns_limit_h_max 29
_diffrn_reflns_limit_h_min -27
_diffrn_reflns_limit_k_max 32
_diffrn_reflns_limit_k_min -33
_diffrn_reflns_limit_l_max 18
_diffrn_reflns_limit_l_min -18
_diffrn_reflns_number 28442
_diffrn_reflns_theta_full 27.50
_diffrn_reflns_theta_max 27.52
_diffrn_reflns_theta_min 3.13
_diffrn_standards_number 0
_exptl_absorpt_coefficient_mu 0.415
_exptl_absorpt_correction_T_max 0.9216
_exptl_absorpt_correction_T_min 0.8856
_exptl_absorpt_correction_type multi-scan
_exptl_absorpt_process_details 'SADABS V2.10 (Sheldrick, G.M., 2003)'
_exptl_crystal_colour green
_exptl_crystal_density_diffrn 1.098
_exptl_crystal_density_method 'not measured'
_exptl_crystal_description block
_exptl_crystal_F_000 2320
_exptl_crystal_size_max 0.30
_exptl_crystal_size_mid 0.20
_exptl_crystal_size_min 0.20
_refine_diff_density_max 1.280
_refine_diff_density_min -0.330
_refine_diff_density_rms 0.082
_refine_ls_extinction_method none
_refine_ls_goodness_of_fit_ref 1.056
_refine_ls_hydrogen_treatment constr
_refine_ls_matrix_type full
_refine_ls_number_parameters 331
_refine_ls_number_reflns 7590
_refine_ls_number_restraints 0
_refine_ls_restrained_S_all 1.056
_refine_ls_R_factor_all 0.1390
_refine_ls_R_factor_gt 0.0869
_refine_ls_shift/su_max 0.005
_refine_ls_shift/su_mean 0.001
_refine_ls_structure_factor_coef Fsqd
_refine_ls_weighting_details 'calc w=1/[\s^2^(Fo^2^)+(0.0933P)^2^+16.9459P] where P=(Fo^2^+2Fc^2^)/3'
_refine_ls_weighting_scheme calc
_refine_ls_wR_factor_gt 0.1959
_refine_ls_wR_factor_ref 0.2181
_reflns_number_gt 4876
_reflns_number_total 7590
_reflns_threshold_expression >2sigma(I)
_cod_data_source_file b715769j.txt
_cod_data_source_block 5
_cod_depositor_comments
;
The following automatic conversions were performed:
'_symmetry_cell_setting' value 'Monoclinic' changed to 'monoclinic'
according to '/home/saulius/struct/CIF-dictionaries/cif_core.dic'
dictionary named 'cif_core.dic' version 2.4.1 from 2010-06-29.

Automatic conversion script
Id: cif_fix_enum 1527 2010-12-29 10:47:43Z saulius 
;
_cod_original_cell_volume 6685.2(11)
_cod_original_sg_symbol_H-M C2/c
_cod_database_code 7003366

loop_
_symmetry_equiv_pos_as_xyz
'x, y, z'
'-x, y, -z+1/2'
'x+1/2, y+1/2, z'
'-x+1/2, y+1/2, -z+1/2'
'-x, -y, -z'
'x, -y, z-1/2'
'-x+1/2, -y+1/2, -z'
'x+1/2, -y+1/2, z-1/2'

loop_
_atom_site_label
_atom_site_type_symbol
_atom_site_fract_x
_atom_site_fract_y
_atom_site_fract_z
_atom_site_U_iso_or_equiv
_atom_site_adp_type
_atom_site_occupancy
_atom_site_symmetry_multiplicity
_atom_site_calc_flag
_atom_site_refinement_flags
_atom_site_disorder_assembly
_atom_site_disorder_group
C1 C 0.3893(2) 0.18511(16) -0.0705(3) 0.0350(9) Uani 1 1 d . . .
C2 C 0.3172(2) 0.19718(18) -0.1141(4) 0.0443(11) Uani 1 1 d . . .
C3 C 0.2952(3) 0.2491(2) -0.1523(4) 0.0521(12) Uani 1 1 d . . .
H3 H 0.2469 0.2592 -0.1834 0.063 Uiso 1 1 calc R . .
C4 C 0.3418(3) 0.2852(2) -0.1454(4) 0.0553(13) Uani 1 1 d . . .
H4 H 0.3255 0.3199 -0.1724 0.066 Uiso 1 1 calc R . .
C5 C 0.4127(3) 0.27178(19) -0.0995(4) 0.0484(11) Uani 1 1 d . . .
H5 H 0.4446 0.2976 -0.0941 0.058 Uiso 1 1 calc R . .
C6 C 0.4380(2) 0.22084(17) -0.0611(4) 0.0400(10) Uani 1 1 d . . .
C7 C 0.2646(3) 0.1582(2) -0.1208(4) 0.0540(13) Uani 1 1 d . . .
H7 H 0.2926 0.1257 -0.0795 0.065 Uiso 1 1 calc R . .
C8 C 0.2331(3) 0.1791(2) -0.0571(5) 0.0688(16) Uani 1 1 d . . .
H8A H 0.2726 0.1885 0.0226 0.103 Uiso 1 1 calc R . .
H8B H 0.2030 0.1520 -0.0559 0.103 Uiso 1 1 calc R . .
H8C H 0.2036 0.2102 -0.0974 0.103 Uiso 1 1 calc R . .
C9 C 0.2067(3) 0.1432(3) -0.2463(5) 0.0795(18) Uani 1 1 d . . .
H9A H 0.1825 0.1749 -0.2917 0.119 Uiso 1 1 calc R . .
H9B H 0.1711 0.1201 -0.2494 0.119 Uiso 1 1 calc R . .
H9C H 0.2291 0.1248 -0.2786 0.119 Uiso 1 1 calc R . .
C10 C 0.5150(2) 0.20496(19) -0.0133(4) 0.0457(11) Uani 1 1 d . . .
H10 H 0.5314 0.1803 0.0525 0.055 Uiso 1 1 calc R . .
C11 C 0.5693(3) 0.2500(2) 0.0343(5) 0.0593(14) Uani 1 1 d . . .
H11A H 0.6183 0.2358 0.0743 0.089 Uiso 1 1 calc R . .
H11B H 0.5655 0.2705 0.0890 0.089 Uiso 1 1 calc R . .
H11C H 0.5588 0.2725 -0.0297 0.089 Uiso 1 1 calc R . .
C12 C 0.5174(3) 0.1752(3) -0.1028(6) 0.0782(19) Uani 1 1 d . . .
H12A H 0.4850 0.1449 -0.1293 0.117 Uiso 1 1 calc R . .
H12B H 0.5670 0.1631 -0.0685 0.117 Uiso 1 1 calc R . .
H12C H 0.5020 0.1982 -0.1688 0.117 Uiso 1 1 calc R . .
C13 C 0.4441(2) 0.11126(16) 0.0727(3) 0.0307(9) Uani 1 1 d . . .
C14 C 0.3892(2) 0.09030(17) -0.1181(3) 0.0387(10) Uani 1 1 d . . .
H14 H 0.3652 0.0945 -0.1992 0.046 Uiso 1 1 calc R . .
C15 C 0.4091(2) 0.04486(17) -0.0597(3) 0.0365(9) Uani 1 1 d . . .
H15 H 0.4022 0.0106 -0.0908 0.044 Uiso 1 1 calc R . .
C16 C 0.4717(2) 0.02345(15) 0.1517(3) 0.0304(9) Uani 1 1 d . . .
C17 C 0.4701(2) -0.03031(17) 0.1455(4) 0.0376(10) Uani 1 1 d . . .
H17 H 0.4498 -0.0483 0.0743 0.045 Uiso 1 1 calc R . .
C18 C 0.5000 -0.0568(2) 0.2500 0.0429(15) Uani 1 2 d S . .
H18 H 0.5000 -0.0940 0.2500 0.051 Uiso 1 2 calc SR . .
C36 C 0.3036(3) 0.0554(2) 0.1753(4) 0.0519(12) Uani 1 1 d . . .
C38 C 0.4361(2) 0.24239(16) 0.1986(4) 0.0397(10) Uani 1 1 d . . .
H38A H 0.4112 0.2358 0.2360 0.048 Uiso 1 1 calc R . .
H38B H 0.4021 0.2351 0.1146 0.048 Uiso 1 1 calc R . .
C39 C 0.4626(3) 0.2979(2) 0.2185(7) 0.087(2) Uani 1 1 d . . .
H39A H 0.4414 0.3156 0.1431 0.104 Uiso 1 1 calc R . .
H39B H 0.4473 0.3171 0.2616 0.104 Uiso 1 1 calc R . .
C42 C 0.2931(4) 0.9021(3) 0.0186(6) 0.100(2) Uani 1 1 d . . .
H42A H 0.3227 0.9059 -0.0115 0.120 Uiso 1 1 calc R . .
H42B H 0.2841 0.9375 0.0363 0.120 Uiso 1 1 calc R . .
C43 C 0.2251(4) 0.8773(4) -0.0677(7) 0.115(3) Uani 1 1 d . . .
H43A H 0.2162 0.8785 -0.1449 0.139 Uiso 1 1 calc R . .
H43B H 0.1845 0.8949 -0.0727 0.139 Uiso 1 1 calc R . .
C44 C 0.2331(6) 0.8231(4) -0.0277(7) 0.155(4) Uani 1 1 d . . .
H44A H 0.2332 0.7989 -0.0822 0.186 Uiso 1 1 calc R . .
H44B H 0.1922 0.8135 -0.0240 0.186 Uiso 1 1 calc R . .
C45 C 0.3038(4) 0.8187(3) 0.0914(6) 0.087(2) Uani 1 1 d . . .
H45A H 0.2957 0.8045 0.1481 0.104 Uiso 1 1 calc R . .
H45B H 0.3381 0.7956 0.0896 0.104 Uiso 1 1 calc R . .
N1 N 0.41090(17) 0.13073(13) -0.0359(3) 0.0348(8) Uani 1 1 d . . .
N2 N 0.44196(16) 0.05831(13) 0.0559(3) 0.0307(7) Uani 1 1 d . . .
N3 N 0.5000 0.04984(17) 0.2500 0.0305(10) Uani 1 2 d S . .
O1 O 0.39503(14) 0.12964(11) 0.2237(2) 0.0363(6) Uani 1 1 d . . .
O2 O 0.31025(18) 0.14449(13) 0.2711(3) 0.0533(9) Uani 1 1 d . . .
O3 O 0.40780(15) 0.08136(12) 0.3829(2) 0.0421(7) Uani 1 1 d . . .
O7 O 0.5000 0.21004(15) 0.2500 0.0411(10) Uani 1 2 d S . .
O8 O 0.3306(3) 0.87133(18) 0.1207(4) 0.0868(13) Uani 1 1 d . . .
F1 F 0.26587(16) 0.03338(13) 0.2094(3) 0.0725(9) Uani 1 1 d . . .
F2 F 0.34418(18) 0.01809(13) 0.1756(3) 0.0778(10) Uani 1 1 d . . .
F3 F 0.25771(19) 0.07211(15) 0.0689(3) 0.0933(12) Uani 1 1 d . . .
S1 S 0.36018(5) 0.10888(4) 0.27501(9) 0.0356(3) Uani 1 1 d . . .
Ni1 Ni 0.5000 0.12891(3) 0.2500 0.0299(2) Uani 1 2 d S . .

loop_
_atom_site_aniso_label
_atom_site_aniso_U_11
_atom_site_aniso_U_22
_atom_site_aniso_U_33
_atom_site_aniso_U_23
_atom_site_aniso_U_13
_atom_site_aniso_U_12
C1 0.042(2) 0.033(2) 0.027(2) 0.0046(16) 0.0181(18) 0.0092(18)
C2 0.042(3) 0.050(3) 0.037(2) 0.010(2) 0.021(2) 0.013(2)
C3 0.050(3) 0.055(3) 0.052(3) 0.018(2) 0.030(2) 0.021(2)
C4 0.074(4) 0.046(3) 0.055(3) 0.018(2) 0.043(3) 0.021(3)
C5 0.061(3) 0.043(3) 0.045(3) 0.006(2) 0.033(2) 0.004(2)
C6 0.048(3) 0.037(3) 0.035(2) 0.0026(18) 0.023(2) 0.006(2)
C7 0.041(3) 0.053(3) 0.065(3) 0.011(2) 0.029(3) 0.009(2)
C8 0.048(3) 0.077(4) 0.087(4) 0.020(3) 0.043(3) 0.015(3)
C9 0.050(3) 0.085(4) 0.070(4) 0.005(3) 0.016(3) -0.002(3)
C10 0.041(2) 0.046(3) 0.049(3) 0.003(2) 0.026(2) 0.000(2)
C11 0.060(3) 0.063(4) 0.060(3) -0.009(3) 0.037(3) -0.015(3)
C12 0.068(4) 0.084(4) 0.095(5) -0.031(4) 0.054(4) -0.005(3)
C13 0.0268(19) 0.033(2) 0.032(2) 0.0007(16) 0.0172(17) -0.0021(16)
C14 0.038(2) 0.044(3) 0.027(2) -0.0021(18) 0.0142(18) 0.0002(19)
C15 0.039(2) 0.039(3) 0.026(2) -0.0041(17) 0.0161(18) -0.0006(19)
C16 0.030(2) 0.032(2) 0.032(2) 0.0005(16) 0.0190(17) -0.0007(16)
C17 0.046(2) 0.038(3) 0.035(2) -0.0020(18) 0.026(2) -0.0025(19)
C18 0.065(4) 0.028(3) 0.051(4) 0.000 0.042(4) 0.000
C36 0.042(3) 0.052(3) 0.055(3) 0.006(2) 0.024(2) -0.007(2)
C38 0.033(2) 0.039(3) 0.043(2) 0.0013(19) 0.020(2) 0.0059(18)
C39 0.049(3) 0.037(3) 0.144(6) 0.007(3) 0.039(4) -0.002(2)
C42 0.106(6) 0.092(5) 0.066(4) -0.007(4) 0.030(4) -0.011(4)
C43 0.094(6) 0.116(7) 0.091(6) -0.009(5) 0.028(5) -0.018(5)
C44 0.155(9) 0.125(8) 0.080(6) -0.014(5) 0.008(6) -0.056(7)
C45 0.099(5) 0.097(5) 0.073(4) -0.024(4) 0.055(4) -0.026(4)
N1 0.0349(18) 0.036(2) 0.0310(17) -0.0001(15) 0.0176(15) 0.0044(15)
N2 0.0286(17) 0.0337(19) 0.0303(17) -0.0007(14) 0.0174(15) -0.0006(14)
N3 0.031(2) 0.026(3) 0.038(3) 0.000 0.022(2) 0.000
O1 0.0301(14) 0.0423(17) 0.0385(15) 0.0034(13) 0.0210(13) 0.0021(13)
O2 0.054(2) 0.049(2) 0.072(2) 0.0119(16) 0.0452(19) 0.0135(16)
O3 0.0398(16) 0.0453(18) 0.0382(16) 0.0092(13) 0.0209(14) 0.0034(14)
O7 0.030(2) 0.032(2) 0.050(3) 0.000 0.016(2) 0.000
O8 0.102(3) 0.090(3) 0.055(2) -0.019(2) 0.038(2) -0.021(3)
F1 0.0535(18) 0.074(2) 0.088(2) 0.0011(17) 0.0401(18) -0.0213(16)
F2 0.077(2) 0.064(2) 0.103(3) -0.0387(19) 0.059(2) -0.0236(18)
F3 0.079(2) 0.097(3) 0.0477(18) 0.0075(17) 0.0041(17) -0.040(2)
S1 0.0321(5) 0.0376(6) 0.0381(6) 0.0041(4) 0.0210(5) 0.0029(4)
Ni1 0.0289(4) 0.0305(4) 0.0278(4) 0.000 0.0149(3) 0.000

loop_
_atom_type_symbol
_atom_type_description
_atom_type_scat_dispersion_real
_atom_type_scat_dispersion_imag
_atom_type_scat_source
C C 0.0033 0.0016 'International Tables Vol C Tables 4.2.6.8 and 6.1.1.4'
H H 0.0000 0.0000 'International Tables Vol C Tables 4.2.6.8 and 6.1.1.4'
N N 0.0061 0.0033 'International Tables Vol C Tables 4.2.6.8 and 6.1.1.4'
O O 0.0106 0.0060 'International Tables Vol C Tables 4.2.6.8 and 6.1.1.4'
F F 0.0171 0.0103 'International Tables Vol C Tables 4.2.6.8 and 6.1.1.4'
S S 0.1246 0.1234 'International Tables Vol C Tables 4.2.6.8 and 6.1.1.4'
Ni Ni 0.3393 1.1124 'International Tables Vol C Tables 4.2.6.8 and 6.1.1.4'

loop_
_geom_angle_atom_site_label_1
_geom_angle_atom_site_label_2
_geom_angle_atom_site_label_3
_geom_angle
_geom_angle_site_symmetry_1
_geom_angle_site_symmetry_3
_geom_angle_publ_flag
C6 C1 C2 124.1(4) . . ?
C6 C1 N1 120.1(4) . . ?
C2 C1 N1 115.8(4) . . ?
C1 C2 C3 116.0(4) . . ?
C1 C2 C7 123.9(4) . . ?
C3 C2 C7 120.2(4) . . ?
C4 C3 C2 121.3(4) . . ?
C4 C3 H3 119.3 . . ?
C2 C3 H3 119.3 . . ?
C3 C4 C5 120.7(4) . . ?
C3 C4 H4 119.7 . . ?
C5 C4 H4 119.7 . . ?
C4 C5 C6 121.1(5) . . ?
C4 C5 H5 119.5 . . ?
C6 C5 H5 119.5 . . ?
C1 C6 C5 116.8(4) . . ?
C1 C6 C10 121.3(4) . . ?
C5 C6 C10 121.9(4) . . ?
C2 C7 C9 110.6(4) . . ?
C2 C7 C8 110.8(4) . . ?
C9 C7 C8 113.0(4) . . ?
C2 C7 H7 107.4 . . ?
C9 C7 H7 107.4 . . ?
C8 C7 H7 107.4 . . ?
C7 C8 H8A 109.5 . . ?
C7 C8 H8B 109.5 . . ?
H8A C8 H8B 109.5 . . ?
C7 C8 H8C 109.5 . . ?
H8A C8 H8C 109.5 . . ?
H8B C8 H8C 109.5 . . ?
C7 C9 H9A 109.5 . . ?
C7 C9 H9B 109.5 . . ?
H9A C9 H9B 109.5 . . ?
C7 C9 H9C 109.5 . . ?
H9A C9 H9C 109.5 . . ?
H9B C9 H9C 109.5 . . ?
C12 C10 C6 110.8(4) . . ?
C12 C10 C11 109.7(4) . . ?
C6 C10 C11 114.9(4) . . ?
C12 C10 H10 107.0 . . ?
C6 C10 H10 107.0 . . ?
C11 C10 H10 107.0 . . ?
C10 C11 H11A 109.5 . . ?
C10 C11 H11B 109.5 . . ?
H11A C11 H11B 109.5 . . ?
C10 C11 H11C 109.5 . . ?
H11A C11 H11C 109.5 . . ?
H11B C11 H11C 109.5 . . ?
C10 C12 H12A 109.5 . . ?
C10 C12 H12B 109.5 . . ?
H12A C12 H12B 109.5 . . ?
C10 C12 H12C 109.5 . . ?
H12A C12 H12C 109.5 . . ?
H12B C12 H12C 109.5 . . ?
N1 C13 N2 103.0(3) . . ?
N1 C13 Ni1 146.1(3) . . ?
N2 C13 Ni1 110.8(3) . . ?
C15 C14 N1 107.0(3) . . ?
C15 C14 H14 126.5 . . ?
N1 C14 H14 126.5 . . ?
C14 C15 N2 105.7(4) . . ?
C14 C15 H15 127.1 . . ?
N2 C15 H15 127.1 . . ?
N3 C16 C17 123.5(4) . . ?
N3 C16 N2 110.8(3) . . ?
C17 C16 N2 125.7(4) . . ?
C16 C17 C18 116.0(4) . . ?
C16 C17 H17 122.0 . . ?
C18 C17 H17 122.0 . . ?
C17 C18 C17 121.9(6) 2_655 . ?
C17 C18 H18 119.0 2_655 . ?
C17 C18 H18 119.0 . . ?
F3 C36 F2 109.0(5) . . ?
F3 C36 F1 107.8(4) . . ?
F2 C36 F1 106.9(4) . . ?
F3 C36 S1 112.0(4) . . ?
F2 C36 S1 110.8(3) . . ?
F1 C36 S1 110.1(4) . . ?
O7 C38 C39 105.6(4) . . ?
O7 C38 H38A 110.6 . . ?
C39 C38 H38A 110.6 . . ?
O7 C38 H38B 110.6 . . ?
C39 C38 H38B 110.6 . . ?
H38A C38 H38B 108.8 . . ?
C39 C39 C38 109.2(3) 2_655 . ?
C39 C39 H39A 109.8 2_655 . ?
C38 C39 H39A 109.8 . . ?
C39 C39 H39B 109.8 2_655 . ?
C38 C39 H39B 109.8 . . ?
H39A C39 H39B 108.3 . . ?
O8 C42 C43 109.7(7) . . ?
O8 C42 H42A 109.7 . . ?
C43 C42 H42A 109.7 . . ?
O8 C42 H42B 109.7 . . ?
C43 C42 H42B 109.7 . . ?
H42A C42 H42B 108.2 . . ?
C42 C43 C44 104.7(7) . . ?
C42 C43 H43A 110.8 . . ?
C44 C43 H43A 110.8 . . ?
C42 C43 H43B 110.8 . . ?
C44 C43 H43B 110.8 . . ?
H43A C43 H43B 108.9 . . ?
C43 C44 C45 108.3(7) . . ?
C43 C44 H44A 110.0 . . ?
C45 C44 H44A 110.0 . . ?
C43 C44 H44B 110.0 . . ?
C45 C44 H44B 110.0 . . ?
H44A C44 H44B 108.4 . . ?
O8 C45 C44 104.6(6) . . ?
O8 C45 H45A 110.8 . . ?
C44 C45 H45A 110.8 . . ?
O8 C45 H45B 110.8 . . ?
C44 C45 H45B 110.8 . . ?
H45A C45 H45B 108.9 . . ?
C13 N1 C14 111.5(3) . . ?
C13 N1 C1 126.0(3) . . ?
C14 N1 C1 122.0(3) . . ?
C13 N2 C15 112.9(3) . . ?
C13 N2 C16 120.1(3) . . ?
C15 N2 C16 127.0(3) . . ?
C16 N3 C16 119.1(5) . 2_655 ?
C16 N3 Ni1 120.4(2) . . ?
C16 N3 Ni1 120.4(2) 2_655 . ?
S1 O1 Ni1 140.30(17) . . ?
C38 O7 C38 110.4(4) 2_655 . ?
C38 O7 Ni1 124.8(2) 2_655 . ?
C38 O7 Ni1 124.8(2) . . ?
C42 O8 C45 108.7(5) . . ?
O2 S1 O3 116.11(19) . . ?
O2 S1 O1 113.63(18) . . ?
O3 S1 O1 114.66(17) . . ?
O2 S1 C36 104.9(2) . . ?
O3 S1 C36 102.2(2) . . ?
O1 S1 C36 103.1(2) . . ?
N3 Ni1 O7 180.0 . . ?
N3 Ni1 C13 77.63(11) . . ?
O7 Ni1 C13 102.37(11) . . ?
N3 Ni1 C13 77.63(11) . 2_655 ?
O7 Ni1 C13 102.37(11) . 2_655 ?
C13 Ni1 C13 155.3(2) . 2_655 ?
N3 Ni1 O1 90.48(8) . . ?
O7 Ni1 O1 89.52(8) . . ?
C13 Ni1 O1 87.49(12) . . ?
C13 Ni1 O1 92.71(12) 2_655 . ?
N3 Ni1 O1 90.48(8) . 2_655 ?
O7 Ni1 O1 89.52(8) . 2_655 ?
C13 Ni1 O1 92.71(12) . 2_655 ?
C13 Ni1 O1 87.49(12) 2_655 2_655 ?
O1 Ni1 O1 179.03(15) . 2_655 ?

loop_
_geom_bond_atom_site_label_1
_geom_bond_atom_site_label_2
_geom_bond_distance
_geom_bond_site_symmetry_2
_geom_bond_publ_flag
C1 C6 1.380(6) . ?
C1 C2 1.407(6) . ?
C1 N1 1.458(5) . ?
C2 C3 1.409(6) . ?
C2 C7 1.515(7) . ?
C3 C4 1.363(7) . ?
C3 H3 0.9500 . ?
C4 C5 1.384(7) . ?
C4 H4 0.9500 . ?
C5 C6 1.397(6) . ?
C5 H5 0.9500 . ?
C6 C10 1.519(6) . ?
C7 C9 1.525(7) . ?
C7 C8 1.538(7) . ?
C7 H7 1.0000 . ?
C8 H8A 0.9800 . ?
C8 H8B 0.9800 . ?
C8 H8C 0.9800 . ?
C9 H9A 0.9800 . ?
C9 H9B 0.9800 . ?
C9 H9C 0.9800 . ?
C10 C12 1.506(7) . ?
C10 C11 1.525(7) . ?
C10 H10 1.0000 . ?
C11 H11A 0.9800 . ?
C11 H11B 0.9800 . ?
C11 H11C 0.9800 . ?
C12 H12A 0.9800 . ?
C12 H12B 0.9800 . ?
C12 H12C 0.9800 . ?
C13 N1 1.355(5) . ?
C13 N2 1.368(5) . ?
C13 Ni1 2.103(4) . ?
C14 C15 1.341(6) . ?
C14 N1 1.413(5) . ?
C14 H14 0.9500 . ?
C15 N2 1.392(5) . ?
C15 H15 0.9500 . ?
C16 N3 1.329(4) . ?
C16 C17 1.373(6) . ?
C16 N2 1.423(5) . ?
C17 C18 1.393(5) . ?
C17 H17 0.9500 . ?
C18 C17 1.393(5) 2_655 ?
C18 H18 0.9500 . ?
C36 F3 1.310(5) . ?
C36 F2 1.322(6) . ?
C36 F1 1.327(5) . ?
C36 S1 1.844(5) . ?
C38 O7 1.446(4) . ?
C38 C39 1.499(7) . ?
C38 H38A 0.9900 . ?
C38 H38B 0.9900 . ?
C39 C39 1.388(10) 2_655 ?
C39 H39A 0.9900 . ?
C39 H39B 0.9900 . ?
C42 O8 1.416(8) . ?
C42 C43 1.444(9) . ?
C42 H42A 0.9900 . ?
C42 H42B 0.9900 . ?
C43 C44 1.467(11) . ?
C43 H43A 0.9900 . ?
C43 H43B 0.9900 . ?
C44 C45 1.514(10) . ?
C44 H44A 0.9900 . ?
C44 H44B 0.9900 . ?
C45 O8 1.432(7) . ?
C45 H45A 0.9900 . ?
C45 H45B 0.9900 . ?
N3 C16 1.329(4) 2_655 ?
N3 Ni1 2.017(4) . ?
O1 S1 1.450(3) . ?
O1 Ni1 2.190(3) . ?
O2 S1 1.429(3) . ?
O3 S1 1.442(3) . ?
O7 C38 1.446(4) 2_655 ?
O7 Ni1 2.069(4) . ?
Ni1 C13 2.103(4) 2_655 ?
Ni1 O1 2.190(3) 2_655 ?

loop_
_geom_torsion_atom_site_label_1
_geom_torsion_atom_site_label_2
_geom_torsion_atom_site_label_3
_geom_torsion_atom_site_label_4
_geom_torsion
_geom_torsion_site_symmetry_1
_geom_torsion_site_symmetry_2
_geom_torsion_site_symmetry_3
_geom_torsion_site_symmetry_4
_geom_torsion_publ_flag
C6 C1 C2 C3 1.6(6) . . . . ?
N1 C1 C2 C3 -177.4(4) . . . . ?
C6 C1 C2 C7 -178.0(4) . . . . ?
N1 C1 C2 C7 3.0(6) . . . . ?
C1 C2 C3 C4 -0.8(7) . . . . ?
C7 C2 C3 C4 178.9(5) . . . . ?
C2 C3 C4 C5 -0.6(8) . . . . ?
C3 C4 C5 C6 1.2(7) . . . . ?
C2 C1 C6 C5 -1.0(6) . . . . ?
N1 C1 C6 C5 177.9(4) . . . . ?
C2 C1 C6 C10 -179.9(4) . . . . ?
N1 C1 C6 C10 -0.9(6) . . . . ?
C4 C5 C6 C1 -0.4(6) . . . . ?
C4 C5 C6 C10 178.4(4) . . . . ?
C1 C2 C7 C9 -109.3(5) . . . . ?
C3 C2 C7 C9 71.1(6) . . . . ?
C1 C2 C7 C8 124.5(5) . . . . ?
C3 C2 C7 C8 -55.1(6) . . . . ?
C1 C6 C10 C12 77.0(5) . . . . ?
C5 C6 C10 C12 -101.7(5) . . . . ?
C1 C6 C10 C11 -157.9(4) . . . . ?
C5 C6 C10 C11 23.4(6) . . . . ?
N1 C14 C15 N2 0.2(4) . . . . ?
N3 C16 C17 C18 0.3(5) . . . . ?
N2 C16 C17 C18 -177.4(3) . . . . ?
C16 C17 C18 C17 -0.1(2) . . . 2_655 ?
O7 C38 C39 C39 -2.2(10) . . . 2_655 ?
O8 C42 C43 C44 -17.2(11) . . . . ?
C42 C43 C44 C45 6.9(12) . . . . ?
C43 C44 C45 O8 5.4(11) . . . . ?
N2 C13 N1 C14 -0.4(4) . . . . ?
Ni1 C13 N1 C14 174.6(4) . . . . ?
N2 C13 N1 C1 170.7(3) . . . . ?
Ni1 C13 N1 C1 -14.2(7) . . . . ?
C15 C14 N1 C13 0.1(5) . . . . ?
C15 C14 N1 C1 -171.4(4) . . . . ?
C6 C1 N1 C13 86.1(5) . . . . ?
C2 C1 N1 C13 -94.8(5) . . . . ?
C6 C1 N1 C14 -103.6(5) . . . . ?
C2 C1 N1 C14 75.5(5) . . . . ?
N1 C13 N2 C15 0.6(4) . . . . ?
Ni1 C13 N2 C15 -176.5(2) . . . . ?
N1 C13 N2 C16 -179.5(3) . . . . ?
Ni1 C13 N2 C16 3.4(4) . . . . ?
C14 C15 N2 C13 -0.5(5) . . . . ?
C14 C15 N2 C16 179.6(4) . . . . ?
N3 C16 N2 C13 -1.1(5) . . . . ?
C17 C16 N2 C13 176.9(4) . . . . ?
N3 C16 N2 C15 178.8(3) . . . . ?
C17 C16 N2 C15 -3.2(6) . . . . ?
C17 C16 N3 C16 -0.2(3) . . . 2_655 ?
N2 C16 N3 C16 177.9(3) . . . 2_655 ?
C17 C16 N3 Ni1 179.8(3) . . . . ?
N2 C16 N3 Ni1 -2.1(3) . . . . ?
C39 C38 O7 C38 0.8(4) . . . 2_655 ?
C39 C38 O7 Ni1 -179.2(4) . . . . ?
C43 C42 O8 C45 21.6(9) . . . . ?
C44 C45 O8 C42 -16.1(8) . . . . ?
Ni1 O1 S1 O2 142.7(3) . . . . ?
Ni1 O1 S1 O3 5.8(3) . . . . ?
Ni1 O1 S1 C36 -104.4(3) . . . . ?
F3 C36 S1 O2 61.2(4) . . . . ?
F2 C36 S1 O2 -176.8(3) . . . . ?
F1 C36 S1 O2 -58.7(4) . . . . ?
F3 C36 S1 O3 -177.2(4) . . . . ?
F2 C36 S1 O3 -55.2(4) . . . . ?
F1 C36 S1 O3 62.9(4) . . . . ?
F3 C36 S1 O1 -57.9(4) . . . . ?
F2 C36 S1 O1 64.0(4) . . . . ?
F1 C36 S1 O1 -177.9(3) . . . . ?
C16 N3 Ni1 O7 -82(21) . . . . ?
C16 N3 Ni1 O7 98(27) 2_655 . . . ?
C16 N3 Ni1 C13 3.1(2) . . . . ?
C16 N3 Ni1 C13 -176.9(2) 2_655 . . . ?
C16 N3 Ni1 C13 -176.9(2) . . . 2_655 ?
C16 N3 Ni1 C13 3.1(2) 2_655 . . 2_655 ?
C16 N3 Ni1 O1 90.42(19) . . . . ?
C16 N3 Ni1 O1 -89.58(19) 2_655 . . . ?
C16 N3 Ni1 O1 -89.58(19) . . . 2_655 ?
C16 N3 Ni1 O1 90.42(19) 2_655 . . 2_655 ?
C38 O7 Ni1 N3 -30(33) 2_655 . . . ?
C38 O7 Ni1 N3 150(100) . . . . ?
C38 O7 Ni1 C13 -114.7(2) 2_655 . . . ?
C38 O7 Ni1 C13 65.3(2) . . . . ?
C38 O7 Ni1 C13 65.3(2) 2_655 . . 2_655 ?
C38 O7 Ni1 C13 -114.7(2) . . . 2_655 ?
C38 O7 Ni1 O1 158.0(2) 2_655 . . . ?
C38 O7 Ni1 O1 -22.0(2) . . . . ?
C38 O7 Ni1 O1 -22.0(2) 2_655 . . 2_655 ?
C38 O7 Ni1 O1 158.0(2) . . . 2_655 ?
N1 C13 Ni1 N3 -178.1(5) . . . . ?
N2 C13 Ni1 N3 -3.3(2) . . . . ?
N1 C13 Ni1 O7 1.9(5) . . . . ?
N2 C13 Ni1 O7 176.7(2) . . . . ?
N1 C13 Ni1 C13 -178.1(5) . . . 2_655 ?
N2 C13 Ni1 C13 -3.3(2) . . . 2_655 ?
N1 C13 Ni1 O1 90.9(5) . . . . ?
N2 C13 Ni1 O1 -94.3(3) . . . . ?
N1 C13 Ni1 O1 -88.2(5) . . . 2_655 ?
N2 C13 Ni1 O1 86.6(3) . . . 2_655 ?
S1 O1 Ni1 N3 54.4(3) . . . . ?
S1 O1 Ni1 O7 -125.6(3) . . . . ?
S1 O1 Ni1 C13 132.0(3) . . . . ?
S1 O1 Ni1 C13 -23.2(3) . . . 2_655 ?
S1 O1 Ni1 O1 -125.6(3) . . . 2_655 ?
